data_7700738
loop_
_publ_author_name
'Choroba, Katarzyna'
'Machura, Barbara'
'Kula, Slawomir'
'Raposo, Luis R.'
'Fernandes, Alexandra R.'
'Kruszynski, Rafal'
'Erfurt, Karol'
'Shul'pina, Lidia S.'
'Kozlov, Yuriy N.'
'Shul'pin, Georgiy B.'

_publ_section_title
;
 Copper(ii) complexes with 2,2':6',2''-terpyridine,
 2,6-di(thiazol-2-yl)pyridine and 2,6-di(pyrazin-2-yl)pyridine substituted
 with quinolines. Synthesis, structure, antiproliferative activity, and
 catalytic activity in the oxidation of alkanes and alcohols with
 peroxides.
;
_journal_issue 33
_journal_name_full 'Dalton transactions (Cambridge, England : 2003)'
_journal_page_first 12656
_journal_page_last 12673
_journal_paper_doi 10.1039/c9dt01922g
_journal_volume 48
_journal_year 2019
_chemical_formula_moiety 'C22 H14 Cl2 Cu N6, H2 O'
_chemical_formula_sum 'C22 H16 Cl2 Cu N6 O'
_chemical_formula_weight 514.85
_space_group_crystal_system monoclinic
_space_group_IT_number 15
_space_group_name_Hall '-I 2ya'
_space_group_name_H-M_alt 'I 1 2/a 1'
_symmetry_space_group_name_Hall '-I 2ya'
_symmetry_space_group_name_H-M 'I 1 2/a 1'
_atom_sites_solution_hydrogens mixed
_audit_creation_method SHELXL-2014/6
_audit_update_record
;
2019-05-07 deposited with the CCDC.    2019-08-05 downloaded from the CCDC.
;
_cell_angle_alpha 90
_cell_angle_beta 101.202(5)
_cell_angle_gamma 90
_cell_formula_units_Z 8
_cell_length_a 13.4958(6)
_cell_length_b 12.6508(6)
_cell_length_c 25.5678(10)
_cell_measurement_reflns_used 4212
_cell_measurement_temperature 295(2)
_cell_measurement_theta_max 28.4370
_cell_measurement_theta_min 3.7210
_cell_volume 4282.1(3)
_computing_cell_refinement 'CrysAlis CCD v. 1.163 (UNIL IC & KUMA 2000)'
_computing_data_collection 'CrysAlis CCD v. 1.163 (UNIL IC & KUMA 2000)'
_computing_data_reduction 'CrysAlis CCD v. 1.163 (UNIL IC & KUMA 2000)'
_computing_molecular_graphics 'Mercury (Macrae, J.Appl.Cryst. 41 (2008) 466-470'
_computing_publication_material 'Olex2 (Dolomanov et al., 2009)'
_computing_structure_refinement 'SHELXL-2014/6 (Sheldrick, 2014)'
_computing_structure_solution 'SHELXS-97 (Sheldrick, 1990)'
_diffrn_ambient_temperature 295(2)
_diffrn_measured_fraction_theta_full 0.997
_diffrn_measured_fraction_theta_max 0.997
_diffrn_measurement_device_type 'Oxford Diffraction Gemini A Ultra'
_diffrn_radiation_type MoK\a
_diffrn_radiation_wavelength 0.71073
_diffrn_reflns_av_R_equivalents 0.0214
_diffrn_reflns_av_unetI/netI 0.0263
_diffrn_reflns_Laue_measured_fraction_full 0.997
_diffrn_reflns_Laue_measured_fraction_max 0.997
_diffrn_reflns_limit_h_max 15
_diffrn_reflns_limit_h_min -16
_diffrn_reflns_limit_k_max 15
_diffrn_reflns_limit_k_min -14
_diffrn_reflns_limit_l_max 30
_diffrn_reflns_limit_l_min -25
_diffrn_reflns_number 9458
_diffrn_reflns_point_group_measured_fraction_full 0.997
_diffrn_reflns_point_group_measured_fraction_max 0.997
_diffrn_reflns_theta_full 25.005
_diffrn_reflns_theta_max 25.050
_diffrn_reflns_theta_min 3.429
_exptl_absorpt_coefficient_mu 1.298
_exptl_absorpt_correction_T_max 1.00000
_exptl_absorpt_correction_T_min 0.78333
_exptl_absorpt_correction_type multi-scan
_exptl_absorpt_process_details 'Blessing, Acta Cryst. A51 (1995) 33-38'
_exptl_crystal_colour green
_exptl_crystal_density_diffrn 1.597
_exptl_crystal_description prism
_exptl_crystal_F_000 2088
_exptl_crystal_size_max 0.14
_exptl_crystal_size_mid 0.08
_exptl_crystal_size_min 0.07
_refine_diff_density_max 0.576
_refine_diff_density_min -0.312
_refine_diff_density_rms 0.061
_refine_ls_extinction_method none
_refine_ls_goodness_of_fit_ref 1.077
_refine_ls_hydrogen_treatment constr
_refine_ls_matrix_type full
_refine_ls_number_parameters 299
_refine_ls_number_reflns 3771
_refine_ls_number_restraints 0
_refine_ls_restrained_S_all 1.077
_refine_ls_R_factor_all 0.0485
_refine_ls_R_factor_gt 0.0357
_refine_ls_shift/su_max 0.000
_refine_ls_shift/su_mean 0.000
_refine_ls_structure_factor_coef Fsqd
_refine_ls_weighting_details 'w=1/[\s^2^(Fo^2^)+(0.0361P)^2^+8.3792P] where P=(Fo^2^+2Fc^2^)/3'
_refine_ls_weighting_scheme calc
_refine_ls_wR_factor_gt 0.0876
_refine_ls_wR_factor_ref 0.0926
_reflns_Friedel_coverage 0.000
_reflns_number_gt 3135
_reflns_number_total 3771
_reflns_threshold_expression 'I > 2\s(I)'
_cod_data_source_file c9dt01922g2.cif
_cod_data_source_block cu209
_cod_depositor_comments 'Adding full bibliography for 7700737--7700742.cif.'
_cod_database_code 7700738
_shelx_space_group_comment
;
The symmetry employed for this shelxl refinement is uniquely defined
by the following loop, which should always be used as a source of
symmetry information in preference to the above space-group names.
They are only intended as comments.
;

loop_
_space_group_symop_operation_xyz
'x, y, z'
'-x+1/2, y, -z'
'x+1/2, y+1/2, z+1/2'
'-x+1, y+1/2, -z+1/2'
'-x, -y, -z'
'x-1/2, -y, z'
'-x+1/2, -y+1/2, -z+1/2'
'x, -y+1/2, z+1/2'

loop_
_atom_site_label
_atom_site_type_symbol
_atom_site_fract_x
_atom_site_fract_y
_atom_site_fract_z
_atom_site_U_iso_or_equiv
_atom_site_adp_type
_atom_site_occupancy
_atom_site_site_symmetry_order
_atom_site_calc_flag
_atom_site_refinement_flags_posn
_atom_site_refinement_flags_adp
_atom_site_refinement_flags_occupancy
_atom_site_disorder_assembly
_atom_site_disorder_group
Cu1 Cu 0.15309(3) 0.80583(3) 0.35048(2) 0.03634(13) Uani 1 1 d . . . . .
Cl1 Cl 0.10086(7) 0.89560(7) 0.27567(3) 0.0546(2) Uani 1 1 d . . . . .
Cl2 Cl 0.33848(6) 0.84639(7) 0.37100(3) 0.0466(2) Uani 1 1 d . . . . .
N1 N 0.15666(18) 0.65704(19) 0.31948(9) 0.0343(5) Uani 1 1 d . . . . .
N2 N 0.13793(17) 0.71849(18) 0.41184(9) 0.0317(5) Uani 1 1 d . . . . .
N3 N 0.1270(2) 0.9188(2) 0.40352(10) 0.0433(6) Uani 1 1 d . . . . .
N4 N 0.1577(2) 0.4470(2) 0.28838(10) 0.0462(7) Uani 1 1 d . . . . .
N5 N 0.1165(3) 1.0568(2) 0.48662(13) 0.0665(9) Uani 1 1 d . . . . .
N6 N 0.12637(17) 0.42851(19) 0.54050(9) 0.0351(5) Uani 1 1 d . . . . .
C1 C 0.1654(2) 0.6306(3) 0.27022(11) 0.0430(7) Uani 1 1 d . . . . .
H1 H 0.171086 0.683283 0.245589 0.052 Uiso 1 1 calc R U . . .
C2 C 0.1660(3) 0.5257(3) 0.25531(12) 0.0491(8) Uani 1 1 d . . . . .
H2 H 0.172556 0.509670 0.220647 0.059 Uiso 1 1 calc R U . . .
C3 C 0.1498(2) 0.4741(2) 0.33795(11) 0.0382(7) Uani 1 1 d . . . . .
H3 H 0.144179 0.421152 0.362413 0.046 Uiso 1 1 calc R U . . .
C4 C 0.1497(2) 0.5780(2) 0.35390(10) 0.0312(6) Uani 1 1 d . . . . .
C5 C 0.14026(19) 0.6129(2) 0.40806(10) 0.0304(6) Uani 1 1 d . . . . .
C6 C 0.1327(2) 0.5498(2) 0.45136(11) 0.0333(6) Uani 1 1 d . . . . .
H6 H 0.135221 0.476579 0.448722 0.040 Uiso 1 1 calc R U . . .
C7 C 0.12105(19) 0.5979(2) 0.49929(10) 0.0318(6) Uani 1 1 d . . . . .
C8 C 0.1171(2) 0.7077(2) 0.50153(11) 0.0355(7) Uani 1 1 d . . . . .
H8 H 0.108397 0.741491 0.532644 0.043 Uiso 1 1 calc R U . . .
C9 C 0.1261(2) 0.7659(2) 0.45712(11) 0.0334(6) Uani 1 1 d . . . . .
C10 C 0.1237(2) 0.8821(2) 0.45270(11) 0.0375(7) Uani 1 1 d . . . . .
C11 C 0.1184(3) 0.9519(3) 0.49362(13) 0.0514(8) Uani 1 1 d . . . . .
H11 H 0.115961 0.925043 0.527216 0.062 Uiso 1 1 calc R U . A 1
C12 C 0.1192(3) 1.0897(3) 0.43804(17) 0.0725(12) Uani 1 1 d . . . . .
H12 H 0.117191 1.162128 0.431618 0.087 Uiso 1 1 calc R U . . .
C13 C 0.1248(3) 1.0229(3) 0.39633(15) 0.0606(10) Uani 1 1 d . . . . .
H13 H 0.127016 1.050708 0.362905 0.073 Uiso 1 1 calc R U . . .
C14 C 0.1142(2) 0.5300(2) 0.54657(11) 0.0332(6) Uani 1 1 d . . . . .
C15 C 0.0970(2) 0.5761(3) 0.59432(11) 0.0394(7) Uani 1 1 d . . . . .
H15 H 0.087702 0.648702 0.596528 0.047 Uiso 1 1 calc R U . . .
C16 C 0.0944(2) 0.5126(3) 0.63722(11) 0.0413(7) Uani 1 1 d . . . . .
H16 H 0.084110 0.541594 0.669159 0.050 Uiso 1 1 calc R U . . .
C17 C 0.1071(2) 0.4040(3) 0.63270(11) 0.0386(7) Uani 1 1 d . . . . .
C18 C 0.1227(2) 0.3635(2) 0.58348(11) 0.0372(7) Uani 1 1 d . . . . .
C19 C 0.1353(3) 0.2546(3) 0.57732(14) 0.0518(8) Uani 1 1 d . . . . .
H19 H 0.145943 0.227818 0.544990 0.062 Uiso 1 1 calc R U . . .
C20 C 0.1319(3) 0.1872(3) 0.61937(16) 0.0631(10) Uani 1 1 d . . . . .
H20 H 0.139305 0.114774 0.615136 0.076 Uiso 1 1 calc R U . . .
C21 C 0.1174(3) 0.2273(3) 0.66843(16) 0.0615(10) Uani 1 1 d . . . . .
H21 H 0.116201 0.181081 0.696582 0.074 Uiso 1 1 calc R U . . .
C22 C 0.1051(3) 0.3323(3) 0.67558(13) 0.0520(9) Uani 1 1 d . . . . .
H22 H 0.095326 0.357572 0.708359 0.062 Uiso 1 1 calc R U . . .
O1A O 0.0468(6) 0.2475(6) 0.3456(8) 0.084(4) Uani 0.56(3) 1 d . . P B 1
H1AA H 0.002382 0.219968 0.357405 0.126 Uiso 0.56(3) 1 d R U P B 1
H1AB H 0.033425 0.267178 0.313771 0.126 Uiso 0.56(3) 1 d R U P B 1
O1B O 0.0666(16) 0.2209(9) 0.3141(6) 0.091(6) Uani 0.44(3) 1 d . . P B 2
H1BA H 0.033541 0.267962 0.293338 0.137 Uiso 0.44(3) 1 d R U P B 2
H1BB H 0.016822 0.216752 0.329972 0.137 Uiso 0.44(3) 1 d R U P B 2

loop_
_atom_site_aniso_label
_atom_site_aniso_U_11
_atom_site_aniso_U_22
_atom_site_aniso_U_33
_atom_site_aniso_U_23
_atom_site_aniso_U_13
_atom_site_aniso_U_12
Cu1 0.0493(2) 0.0367(2) 0.02597(19) 0.00405(15) 0.01462(16) 0.00016(17)
Cl1 0.0657(5) 0.0612(5) 0.0379(4) 0.0187(4) 0.0123(4) 0.0084(4)
Cl2 0.0481(4) 0.0578(5) 0.0351(4) 0.0062(4) 0.0111(3) -0.0009(4)
N1 0.0382(13) 0.0389(14) 0.0280(12) 0.0016(11) 0.0118(10) -0.0015(11)
N2 0.0335(13) 0.0364(13) 0.0266(12) 0.0020(10) 0.0094(10) -0.0026(10)
N3 0.0529(16) 0.0405(15) 0.0407(14) 0.0017(12) 0.0195(12) 0.0001(12)
N4 0.0513(16) 0.0477(16) 0.0420(15) -0.0092(13) 0.0147(12) -0.0066(13)
N5 0.094(2) 0.0434(18) 0.070(2) -0.0127(16) 0.0370(19) -0.0019(17)
N6 0.0365(13) 0.0388(14) 0.0310(12) 0.0007(11) 0.0094(10) -0.0003(11)
C1 0.0544(19) 0.0491(19) 0.0283(15) -0.0020(14) 0.0151(14) -0.0048(16)
C2 0.058(2) 0.061(2) 0.0307(16) -0.0126(16) 0.0156(15) -0.0057(17)
C3 0.0394(17) 0.0424(18) 0.0346(15) -0.0031(14) 0.0116(13) -0.0031(14)
C4 0.0275(14) 0.0362(15) 0.0308(14) 0.0002(12) 0.0075(11) -0.0021(12)
C5 0.0271(14) 0.0371(16) 0.0277(14) 0.0009(12) 0.0067(11) -0.0024(12)
C6 0.0296(15) 0.0344(15) 0.0363(15) 0.0044(13) 0.0078(12) -0.0028(12)
C7 0.0244(14) 0.0475(18) 0.0243(13) 0.0017(13) 0.0069(11) -0.0028(12)
C8 0.0372(16) 0.0451(18) 0.0262(14) -0.0015(13) 0.0110(12) -0.0014(13)
C9 0.0307(15) 0.0447(17) 0.0265(14) -0.0029(13) 0.0099(11) -0.0033(13)
C10 0.0380(16) 0.0417(17) 0.0359(15) -0.0031(14) 0.0149(13) -0.0001(13)
C11 0.058(2) 0.056(2) 0.0445(18) -0.0053(17) 0.0218(16) -0.0006(17)
C12 0.105(3) 0.039(2) 0.084(3) -0.005(2) 0.044(3) -0.001(2)
C13 0.090(3) 0.0395(19) 0.060(2) 0.0023(17) 0.036(2) 0.0004(19)
C14 0.0278(14) 0.0424(17) 0.0300(14) -0.0030(13) 0.0070(11) -0.0058(13)
C15 0.0470(18) 0.0423(17) 0.0307(15) -0.0014(13) 0.0123(13) -0.0051(14)
C16 0.0433(18) 0.056(2) 0.0263(14) -0.0053(14) 0.0106(13) -0.0080(15)
C17 0.0293(15) 0.0503(19) 0.0355(16) 0.0031(14) 0.0050(12) -0.0056(14)
C18 0.0335(15) 0.0444(18) 0.0344(15) 0.0016(14) 0.0085(12) -0.0025(13)
C19 0.060(2) 0.044(2) 0.055(2) 0.0046(17) 0.0177(17) 0.0050(17)
C20 0.070(3) 0.049(2) 0.074(3) 0.017(2) 0.022(2) 0.0067(19)
C21 0.065(2) 0.063(2) 0.059(2) 0.028(2) 0.0157(19) 0.007(2)
C22 0.050(2) 0.068(2) 0.0394(18) 0.0154(17) 0.0121(15) -0.0005(17)
O1A 0.075(4) 0.041(3) 0.151(11) 0.008(5) 0.058(5) -0.005(3)
O1B 0.136(11) 0.045(5) 0.076(8) 0.020(5) -0.023(7) -0.004(6)

loop_
_atom_type_symbol
_atom_type_description
_atom_type_scat_dispersion_real
_atom_type_scat_dispersion_imag
_atom_type_scat_source
C C 0.0033 0.0016 'International Tables Vol C Tables 4.2.6.8 and 6.1.1.4'
H H 0.0000 0.0000 'International Tables Vol C Tables 4.2.6.8 and 6.1.1.4'
Cl Cl 0.1484 0.1585 'International Tables Vol C Tables 4.2.6.8 and 6.1.1.4'
Cu Cu 0.3201 1.2651 'International Tables Vol C Tables 4.2.6.8 and 6.1.1.4'
N N 0.0061 0.0033 'International Tables Vol C Tables 4.2.6.8 and 6.1.1.4'
O O 0.0106 0.0060 'International Tables Vol C Tables 4.2.6.8 and 6.1.1.4'

loop_
_geom_angle_atom_site_label_1
_geom_angle_atom_site_label_2
_geom_angle_atom_site_label_3
_geom_angle
N2 Cu1 N1 78.80(9)
N2 Cu1 N3 78.77(10)
N1 Cu1 N3 156.73(10)
N2 Cu1 Cl1 155.90(7)
N1 Cu1 Cl1 99.46(7)
N3 Cu1 Cl1 98.46(8)
N2 Cu1 Cl2 101.70(7)
N1 Cu1 Cl2 99.88(7)
N3 Cu1 Cl2 90.66(8)
Cl1 Cu1 Cl2 102.27(3)
C1 N1 C4 117.5(3)
C1 N1 Cu1 127.6(2)
C4 N1 Cu1 114.82(18)
C5 N2 C9 121.1(2)
C5 N2 Cu1 119.75(18)
C9 N2 Cu1 119.13(19)
C13 N3 C10 117.7(3)
C13 N3 Cu1 127.0(2)
C10 N3 Cu1 114.7(2)
C2 N4 C3 116.3(3)
C12 N5 C11 115.9(3)
C14 N6 C18 117.8(2)
N1 C1 C2 120.6(3)
N4 C2 C1 122.7(3)
N4 C3 C4 122.1(3)
N1 C4 C3 120.7(3)
N1 C4 C5 114.7(2)
C3 C4 C5 124.6(3)
N2 C5 C6 120.7(2)
N2 C5 C4 111.9(2)
C6 C5 C4 127.4(3)
C5 C6 C7 119.1(3)
C8 C7 C6 118.7(3)
C8 C7 C14 122.0(2)
C6 C7 C14 119.3(3)
C9 C8 C7 119.2(3)
N2 C9 C8 121.1(3)
N2 C9 C10 112.6(2)
C8 C9 C10 126.2(3)
N3 C10 C11 120.1(3)
N3 C10 C9 114.2(2)
C11 C10 C9 125.7(3)
N5 C11 C10 122.3(3)
N5 C12 C13 123.6(4)
N3 C13 C12 120.3(3)
N6 C14 C15 123.6(3)
N6 C14 C7 116.0(2)
C15 C14 C7 120.4(3)
C16 C15 C14 119.0(3)
C15 C16 C17 119.4(3)
C16 C17 C18 118.3(3)
C16 C17 C22 122.8(3)
C18 C17 C22 118.8(3)
N6 C18 C19 118.2(3)
N6 C18 C17 121.8(3)
C19 C18 C17 120.0(3)
C20 C19 C18 119.8(3)
C19 C20 C21 120.3(4)
C22 C21 C20 121.2(3)
C21 C22 C17 119.9(3)

loop_
_geom_bond_atom_site_label_1
_geom_bond_atom_site_label_2
_geom_bond_distance
Cu1 N2 1.962(2)
Cu1 N1 2.047(2)
Cu1 N3 2.047(3)
Cu1 Cl1 2.2184(8)
Cu1 Cl2 2.5077(9)
N1 C1 1.330(4)
N1 C4 1.348(4)
N2 C5 1.339(4)
N2 C9 1.340(3)
N3 C13 1.330(4)
N3 C10 1.349(4)
N4 C2 1.325(4)
N4 C3 1.337(4)
N5 C12 1.317(5)
N5 C11 1.339(5)
N6 C14 1.307(4)
N6 C18 1.381(4)
C1 C2 1.381(5)
C3 C4 1.375(4)
C4 C5 1.483(4)
C5 C6 1.385(4)
C6 C7 1.404(4)
C7 C8 1.392(4)
C7 C14 1.501(4)
C8 C9 1.378(4)
C9 C10 1.474(4)
C10 C11 1.382(4)
C12 C13 1.374(5)
C14 C15 1.412(4)
C15 C16 1.366(4)
C16 C17 1.392(4)
C17 C18 1.412(4)
C17 C22 1.427(4)
C18 C19 1.400(5)
C19 C20 1.380(5)
C20 C21 1.402(5)
C21 C22 1.355(5)
